data_7026570
loop_
_publ_author_name
'Xu, Bao-Hua'
'Kehr, Gerald'
'Fr\"ohlich, Roland'
'Nauha, Elisa'
'Erker, Gerhard'

_publ_section_title
;
 Zirconocene complexes bearing novel 3-dimethylamino-1,2-dihydropentalene
 derived ligand systems.
;
_journal_issue 41
_journal_name_full 'Dalton transactions (Cambridge, England : 2003)'
_journal_page_first 9973
_journal_page_last 9981
_journal_paper_doi 10.1039/c0dt00515k
_journal_volume 39
_journal_year 2010
_chemical_formula_sum 'C16 H19 Cl2 N Zr'
_chemical_formula_weight 387.44
_chemical_name_systematic
;
?
;
_space_group_IT_number 14
_symmetry_cell_setting monoclinic
_symmetry_space_group_name_Hall '-P 2yn'
_symmetry_space_group_name_H-M 'P 1 21/n 1'
_atom_sites_solution_hydrogens geom
_atom_sites_solution_primary direct
_atom_sites_solution_secondary difmap
_audit_creation_method SHELXL-97
_cell_angle_alpha 90.00
_cell_angle_beta 107.548(1)
_cell_angle_gamma 90.00
_cell_formula_units_Z 4
_cell_length_a 13.5034(3)
_cell_length_b 6.6071(2)
_cell_length_c 19.0188(7)
_cell_measurement_reflns_used 3290
_cell_measurement_temperature 223(2)
_cell_measurement_theta_max 27.88
_cell_measurement_theta_min 4.08
_cell_volume 1617.86(9)
_computing_cell_refinement 'Collect (Nonius B.V., 1998)'
_computing_data_collection 'Collect (Nonius B.V., 1998)'
_computing_data_reduction 'Denzo-SMN (Otwinowski & Minor, 1997)'
_computing_molecular_graphics 'XP (BrukerAXS, 2000)'
_computing_publication_material 'SHELXL-97 (Sheldrick, 1997)'
_computing_structure_refinement 'SHELXL-97 (Sheldrick, 1997)'
_computing_structure_solution 'SHELXS-97 (Sheldrick, 1990)'
_diffrn_ambient_temperature 223(2)
_diffrn_measured_fraction_theta_full 0.975
_diffrn_measured_fraction_theta_max 0.975
_diffrn_measurement_device_type 'Nonius KappaCCD APEXII'
_diffrn_measurement_method '\w and \f scans'
_diffrn_radiation_monochromator 'Montel mirror'
_diffrn_radiation_source 'rotating anode Nonius FR591'
_diffrn_radiation_type MoK\a
_diffrn_radiation_wavelength 0.71073
_diffrn_reflns_av_R_equivalents 0.048
_diffrn_reflns_av_sigmaI/netI 0.0490
_diffrn_reflns_limit_h_max 17
_diffrn_reflns_limit_h_min -17
_diffrn_reflns_limit_k_max 8
_diffrn_reflns_limit_k_min -8
_diffrn_reflns_limit_l_max 24
_diffrn_reflns_limit_l_min -24
_diffrn_reflns_number 10618
_diffrn_reflns_theta_full 27.90
_diffrn_reflns_theta_max 27.90
_diffrn_reflns_theta_min 4.32
_exptl_absorpt_coefficient_mu 0.999
_exptl_absorpt_correction_T_max 0.9803
_exptl_absorpt_correction_T_min 0.7212
_exptl_absorpt_correction_type multi-scan
_exptl_absorpt_process_details 'Denzo (Otwinowski, Borek, Majewski & Minor, 2003)'
_exptl_crystal_colour orange
_exptl_crystal_density_diffrn 1.591
_exptl_crystal_density_method 'not measured'
_exptl_crystal_description plate
_exptl_crystal_F_000 784
_exptl_crystal_size_max 0.35
_exptl_crystal_size_mid 0.11
_exptl_crystal_size_min 0.02
_refine_diff_density_max 0.681
_refine_diff_density_min -0.525
_refine_diff_density_rms 0.094
_refine_ls_extinction_method none
_refine_ls_goodness_of_fit_ref 1.063
_refine_ls_hydrogen_treatment constr
_refine_ls_matrix_type full
_refine_ls_number_parameters 184
_refine_ls_number_reflns 3772
_refine_ls_number_restraints 0
_refine_ls_restrained_S_all 1.063
_refine_ls_R_factor_all 0.0731
_refine_ls_R_factor_gt 0.0534
_refine_ls_shift/su_max 0.000
_refine_ls_shift/su_mean 0.000
_refine_ls_structure_factor_coef Fsqd
_refine_ls_weighting_details 'calc w=1/[\s^2^(Fo^2^)+(0.0136P)^2^+6.4653P] where P=(Fo^2^+2Fc^2^)/3'
_refine_ls_weighting_scheme calc
_refine_ls_wR_factor_gt 0.1027
_refine_ls_wR_factor_ref 0.1142
_reflns_number_gt 2985
_reflns_number_total 3772
_reflns_threshold_expression >2sigma(I)
_cod_data_source_file c0dt00515k.txt
_cod_data_source_block erk5269
_cod_original_sg_symbol_H-M P21/n
_cod_database_code 7026570

loop_
_symmetry_equiv_pos_as_xyz
'x, y, z'
'-x+1/2, y+1/2, -z+1/2'
'-x, -y, -z'
'x-1/2, -y-1/2, z-1/2'

loop_
_atom_site_label
_atom_site_type_symbol
_atom_site_fract_x
_atom_site_fract_y
_atom_site_fract_z
_atom_site_U_iso_or_equiv
_atom_site_adp_type
_atom_site_occupancy
_atom_site_symmetry_multiplicity
_atom_site_calc_flag
_atom_site_refinement_flags
Zr1 Zr 0.81354(3) 0.46675(6) 0.10672(2) 0.03009(12) Uani 1 1 d .
N1 N 1.1147(4) 0.1430(7) 0.1728(3) 0.0639(14) Uani 1 1 d .
C1 C 0.9890(4) 0.4123(9) 0.2957(3) 0.0462(12) Uani 1 1 d .
H1 H 0.9250 0.3547 0.3028 0.055 Uiso 1 1 calc R
Cl1 Cl 0.85345(10) 0.2391(2) 0.01711(7) 0.0488(3) Uani 1 1 d .
Cl2 Cl 0.77854(10) 0.20760(18) 0.18778(7) 0.0437(3) Uani 1 1 d .
C2 C 1.0518(4) 0.2479(8) 0.2762(3) 0.0525(14) Uani 1 1 d .
H2 H 1.0800 0.1398 0.3081 0.063 Uiso 1 1 calc R
C3 C 1.0645(3) 0.2679(7) 0.2088(3) 0.0420(11) Uani 1 1 d .
C4 C 1.0090(3) 0.4568(7) 0.1759(2) 0.0317(9) Uani 1 1 d .
C5 C 0.9914(4) 0.5932(8) 0.1156(3) 0.0442(12) Uani 1 1 d .
H5 H 1.0138 0.5780 0.0737 0.053 Uiso 1 1 calc R
C6 C 0.9336(4) 0.7556(7) 0.1310(3) 0.0504(14) Uani 1 1 d .
H6 H 0.9119 0.8701 0.1010 0.061 Uiso 1 1 calc R
C7 C 0.9138(4) 0.7203(7) 0.1979(3) 0.0438(12) Uani 1 1 d .
H7 H 0.8753 0.8038 0.2201 0.053 Uiso 1 1 calc R
C8 C 0.9618(3) 0.5375(7) 0.2258(2) 0.0356(9) Uani 1 1 d .
C9 C 1.0465(5) 0.5363(11) 0.3629(3) 0.0697(18) Uani 1 1 d .
H9A H 1.0675 0.4490 0.4059 0.105 Uiso 1 1 calc R
H9B H 1.0013 0.6419 0.3709 0.105 Uiso 1 1 calc R
H9C H 1.1076 0.5971 0.3548 0.105 Uiso 1 1 calc R
C10 C 1.1742(5) -0.0201(10) 0.2163(5) 0.091(3) Uani 1 1 d .
H10A H 1.2296 0.0357 0.2568 0.137 Uiso 1 1 calc R
H10B H 1.2039 -0.1026 0.1855 0.137 Uiso 1 1 calc R
H10C H 1.1292 -0.1029 0.2357 0.137 Uiso 1 1 calc R
C11 C 1.1418(5) 0.2085(13) 0.1096(4) 0.085(2) Uani 1 1 d .
H11A H 1.0831 0.2774 0.0759 0.128 Uiso 1 1 calc R
H11B H 1.1605 0.0922 0.0852 0.128 Uiso 1 1 calc R
H11C H 1.2004 0.3006 0.1248 0.128 Uiso 1 1 calc R
C12 C 0.6795(4) 0.7348(8) 0.0924(3) 0.0528(14) Uani 1 1 d .
H12 H 0.6942 0.8426 0.1262 0.063 Uiso 1 1 calc R
C13 C 0.7033(4) 0.7281(9) 0.0256(4) 0.0591(16) Uani 1 1 d .
H13 H 0.7374 0.8293 0.0070 0.071 Uiso 1 1 calc R
C14 C 0.6671(4) 0.5431(10) -0.0081(3) 0.0594(16) Uani 1 1 d .
H14 H 0.6714 0.4990 -0.0541 0.071 Uiso 1 1 calc R
C15 C 0.6234(4) 0.4357(9) 0.0381(3) 0.0512(13) Uani 1 1 d .
H15 H 0.5943 0.3055 0.0291 0.061 Uiso 1 1 calc R
C16 C 0.6303(4) 0.5542(8) 0.1001(3) 0.0465(12) Uani 1 1 d .
H16 H 0.6061 0.5188 0.1399 0.056 Uiso 1 1 calc R

loop_
_atom_site_aniso_label
_atom_site_aniso_U_11
_atom_site_aniso_U_22
_atom_site_aniso_U_33
_atom_site_aniso_U_23
_atom_site_aniso_U_13
_atom_site_aniso_U_12
Zr1 0.0313(2) 0.0262(2) 0.0331(2) -0.00027(18) 0.01004(16) 0.00079(17)
N1 0.050(3) 0.048(3) 0.096(4) -0.007(3) 0.025(3) 0.015(2)
C1 0.042(3) 0.066(3) 0.032(2) 0.002(2) 0.014(2) -0.012(2)
Cl1 0.0602(8) 0.0434(7) 0.0494(8) -0.0106(6) 0.0264(6) 0.0002(6)
Cl2 0.0509(7) 0.0350(6) 0.0459(7) 0.0054(5) 0.0153(5) -0.0077(5)
C2 0.046(3) 0.046(3) 0.060(4) 0.017(3) 0.006(3) 0.003(2)
C3 0.031(2) 0.035(2) 0.058(3) -0.001(2) 0.010(2) -0.0023(19)
C4 0.028(2) 0.032(2) 0.034(2) 0.0011(19) 0.0087(17) -0.0026(18)
C5 0.036(2) 0.051(3) 0.046(3) 0.004(2) 0.013(2) -0.014(2)
C6 0.047(3) 0.029(2) 0.066(4) 0.007(2) 0.003(3) -0.007(2)
C7 0.040(3) 0.032(2) 0.055(3) -0.012(2) 0.008(2) 0.003(2)
C8 0.038(2) 0.038(2) 0.031(2) -0.0042(19) 0.0107(18) -0.005(2)
C9 0.066(4) 0.100(5) 0.039(3) -0.010(3) 0.010(3) -0.013(4)
C10 0.051(4) 0.050(4) 0.160(8) -0.005(4) 0.012(4) 0.019(3)
C11 0.068(4) 0.120(7) 0.075(5) -0.024(5) 0.033(4) 0.025(4)
C12 0.046(3) 0.039(3) 0.070(4) -0.006(3) 0.014(3) 0.011(2)
C13 0.044(3) 0.054(3) 0.074(4) 0.026(3) 0.010(3) 0.011(3)
C14 0.052(3) 0.081(4) 0.037(3) 0.000(3) 0.000(2) 0.020(3)
C15 0.038(3) 0.047(3) 0.060(3) -0.004(3) 0.002(2) 0.002(2)
C16 0.032(2) 0.055(3) 0.055(3) -0.003(3) 0.017(2) 0.007(2)

loop_
_atom_type_symbol
_atom_type_description
_atom_type_scat_dispersion_real
_atom_type_scat_dispersion_imag
_atom_type_scat_source
C C 0.0033 0.0016 'International Tables Vol C Tables 4.2.6.8 and 6.1.1.4'
H H 0.0000 0.0000 'International Tables Vol C Tables 4.2.6.8 and 6.1.1.4'
N N 0.0061 0.0033 'International Tables Vol C Tables 4.2.6.8 and 6.1.1.4'
Cl Cl 0.1484 0.1585 'International Tables Vol C Tables 4.2.6.8 and 6.1.1.4'
Zr Zr -2.9673 0.5597 'International Tables Vol C Tables 4.2.6.8 and 6.1.1.4'

loop_
_geom_angle_atom_site_label_1
_geom_angle_atom_site_label_2
_geom_angle_atom_site_label_3
_geom_angle
Cl2 Zr1 Cl1 97.68(5)
Cl2 Zr1 C6 131.91(14)
Cl1 Zr1 C6 109.66(15)
Cl2 Zr1 C12 107.16(15)
Cl1 Zr1 C12 131.73(15)
C6 Zr1 C12 83.39(18)
Cl2 Zr1 C13 133.15(14)
Cl1 Zr1 C13 102.16(17)
C6 Zr1 C13 79.35(19)
C12 Zr1 C13 32.71(19)
Cl2 Zr1 C7 101.49(13)
Cl1 Zr1 C7 135.06(12)
C6 Zr1 C7 32.75(18)
C12 Zr1 C7 79.79(17)
C13 Zr1 C7 93.60(19)
Cl2 Zr1 C5 123.80(12)
Cl1 Zr1 C5 81.02(13)
C6 Zr1 C5 33.00(17)
C12 Zr1 C5 114.95(18)
C13 Zr1 C5 101.12(18)
C7 Zr1 C5 54.56(17)
Cl2 Zr1 C16 79.49(13)
Cl1 Zr1 C16 121.80(13)
C6 Zr1 C16 114.58(18)
C12 Zr1 C16 32.42(17)
C13 Zr1 C16 53.97(19)
C7 Zr1 C16 101.57(17)
C5 Zr1 C16 147.12(18)
Cl2 Zr1 C15 84.76(14)
Cl1 Zr1 C15 89.62(13)
C6 Zr1 C15 132.39(18)
C12 Zr1 C15 53.52(18)
C13 Zr1 C15 53.72(19)
C7 Zr1 C15 132.11(17)
C5 Zr1 C15 150.75(18)
C16 Zr1 C15 32.25(17)
Cl2 Zr1 C14 115.93(16)
Cl1 Zr1 C14 78.44(14)
C6 Zr1 C14 108.0(2)
C12 Zr1 C14 53.61(19)
C13 Zr1 C14 32.4(2)
C7 Zr1 C14 126.04(19)
C5 Zr1 C14 118.63(19)
C16 Zr1 C14 53.45(19)
C15 Zr1 C14 32.13(19)
Cl2 Zr1 C4 91.32(10)
Cl1 Zr1 C4 86.18(10)
C6 Zr1 C4 53.55(15)
C12 Zr1 C4 132.47(16)
C13 Zr1 C4 131.69(17)
C7 Zr1 C4 53.37(15)
C5 Zr1 C4 32.53(14)
C16 Zr1 C4 151.30(16)
C15 Zr1 C4 173.83(16)
C14 Zr1 C4 150.06(18)
Cl2 Zr1 C8 79.58(11)
Cl1 Zr1 C8 116.59(11)
C6 Zr1 C8 53.05(17)
C12 Zr1 C8 108.32(17)
C13 Zr1 C8 125.49(19)
C7 Zr1 C8 31.94(15)
C5 Zr1 C8 53.37(15)
C16 Zr1 C8 119.77(16)
C15 Zr1 C8 150.88(17)
C14 Zr1 C8 157.94(19)
C4 Zr1 C8 31.55(13)
C3 N1 C11 121.9(5)
C3 N1 C10 115.9(6)
C11 N1 C10 117.9(5)
C2 C1 C8 100.7(4)
C2 C1 C9 114.6(5)
C8 C1 C9 111.8(5)
C2 C1 H1 109.8
C8 C1 H1 109.8
C9 C1 H1 109.8
C3 C2 C1 114.1(5)
C3 C2 H2 122.9
C1 C2 H2 122.9
C2 C3 N1 129.5(5)
C2 C3 C4 106.7(4)
N1 C3 C4 123.7(5)
C8 C4 C5 107.8(4)
C8 C4 C3 108.0(4)
C5 C4 C3 144.0(5)
C8 C4 Zr1 74.3(2)
C5 C4 Zr1 71.0(2)
C3 C4 Zr1 123.0(3)
C6 C5 C4 106.5(5)
C6 C5 Zr1 71.8(3)
C4 C5 Zr1 76.5(2)
C6 C5 H5 126.8
C4 C5 H5 126.8
Zr1 C5 H5 117.1
C7 C6 C5 109.4(4)
C7 C6 Zr1 75.2(3)
C5 C6 Zr1 75.2(3)
C7 C6 H6 125.3
C5 C6 H6 125.3
Zr1 C6 H6 116.3
C6 C7 C8 107.2(4)
C6 C7 Zr1 72.1(3)
C8 C7 Zr1 77.1(3)
C6 C7 H7 126.4
C8 C7 H7 126.4
Zr1 C7 H7 116.6
C7 C8 C4 109.1(4)
C7 C8 C1 140.1(5)
C4 C8 C1 110.3(4)
C7 C8 Zr1 71.0(3)
C4 C8 Zr1 74.1(2)
C1 C8 Zr1 126.3(3)
C1 C9 H9A 109.5
C1 C9 H9B 109.5
H9A C9 H9B 109.5
C1 C9 H9C 109.5
H9A C9 H9C 109.5
H9B C9 H9C 109.5
N1 C10 H10A 109.5
N1 C10 H10B 109.5
H10A C10 H10B 109.5
N1 C10 H10C 109.5
H10A C10 H10C 109.5
H10B C10 H10C 109.5
N1 C11 H11A 109.5
N1 C11 H11B 109.5
H11A C11 H11B 109.5
N1 C11 H11C 109.5
H11A C11 H11C 109.5
H11B C11 H11C 109.5
C16 C12 C13 108.4(5)
C16 C12 Zr1 74.6(3)
C13 C12 Zr1 73.7(3)
C16 C12 H12 125.8
C13 C12 H12 125.8
Zr1 C12 H12 117.9
C14 C13 C12 107.4(5)
C14 C13 Zr1 74.9(3)
C12 C13 Zr1 73.6(3)
C14 C13 H13 126.3
C12 C13 H13 126.3
Zr1 C13 H13 117.3
C15 C14 C13 108.1(5)
C15 C14 Zr1 73.8(3)
C13 C14 Zr1 72.6(3)
C15 C14 H14 125.9
C13 C14 H14 125.9
Zr1 C14 H14 119.5
C14 C15 C16 108.4(5)
C14 C15 Zr1 74.1(3)
C16 C15 Zr1 73.6(3)
C14 C15 H15 125.8
C16 C15 H15 125.8
Zr1 C15 H15 118.4
C15 C16 C12 107.7(5)
C15 C16 Zr1 74.1(3)
C12 C16 Zr1 73.0(3)
C15 C16 H16 126.1
C12 C16 H16 126.1
Zr1 C16 H16 118.6

loop_
_geom_bond_atom_site_label_1
_geom_bond_atom_site_label_2
_geom_bond_distance
Zr1 Cl2 2.4436(12)
Zr1 Cl1 2.4515(13)
Zr1 C6 2.457(5)
Zr1 C12 2.488(5)
Zr1 C13 2.488(5)
Zr1 C7 2.496(5)
Zr1 C5 2.500(4)
Zr1 C16 2.507(4)
Zr1 C15 2.513(5)
Zr1 C14 2.517(5)
Zr1 C4 2.571(4)
Zr1 C8 2.573(4)
N1 C3 1.373(7)
N1 C11 1.426(8)
N1 C10 1.446(8)
C1 C2 1.492(8)
C1 C8 1.514(7)
C1 C9 1.520(7)
C1 H1 0.9900
C2 C3 1.351(7)
C2 H2 0.9400
C3 C4 1.492(6)
C4 C8 1.398(6)
C4 C5 1.422(6)
C5 C6 1.408(7)
C5 H5 0.9400
C6 C7 1.397(8)
C6 H6 0.9400
C7 C8 1.397(7)
C7 H7 0.9400
C9 H9A 0.9700
C9 H9B 0.9700
C9 H9C 0.9700
C10 H10A 0.9700
C10 H10B 0.9700
C10 H10C 0.9700
C11 H11A 0.9700
C11 H11B 0.9700
C11 H11C 0.9700
C12 C16 1.394(7)
C12 C13 1.401(8)
C12 H12 0.9400
C13 C14 1.399(8)
C13 H13 0.9400
C14 C15 1.392(8)
C14 H14 0.9400
C15 C16 1.394(7)
C15 H15 0.9400
C16 H16 0.9400

loop_
_geom_torsion_atom_site_label_1
_geom_torsion_atom_site_label_2
_geom_torsion_atom_site_label_3
_geom_torsion_atom_site_label_4
_geom_torsion
C8 C1 C2 C3 1.6(6)
C9 C1 C2 C3 -118.6(5)
C1 C2 C3 N1 -178.0(5)
C1 C2 C3 C4 0.2(6)
C11 N1 C3 C2 -165.1(6)
C10 N1 C3 C2 -9.0(8)
C11 N1 C3 C4 17.1(8)
C10 N1 C3 C4 173.1(5)
C2 C3 C4 C8 -2.1(5)
N1 C3 C4 C8 176.2(4)
C2 C3 C4 C5 171.8(6)
N1 C3 C4 C5 -9.9(9)
C2 C3 C4 Zr1 -84.8(5)
N1 C3 C4 Zr1 93.5(5)
Cl2 Zr1 C4 C8 -67.5(3)
Cl1 Zr1 C4 C8 -165.1(3)
C6 Zr1 C4 C8 77.0(3)
C12 Zr1 C4 C8 47.4(4)
C13 Zr1 C4 C8 92.0(3)
C7 Zr1 C4 C8 35.9(3)
C5 Zr1 C4 C8 115.6(4)
C16 Zr1 C4 C8 2.8(5)
C15 Zr1 C4 C8 -117.9(16)
C14 Zr1 C4 C8 136.1(4)
Cl2 Zr1 C4 C5 176.9(3)
Cl1 Zr1 C4 C5 79.3(3)
C6 Zr1 C4 C5 -38.7(3)
C12 Zr1 C4 C5 -68.2(4)
C13 Zr1 C4 C5 -23.6(4)
C7 Zr1 C4 C5 -79.7(3)
C16 Zr1 C4 C5 -112.9(4)
C15 Zr1 C4 C5 126.4(16)
C14 Zr1 C4 C5 20.5(5)
C8 Zr1 C4 C5 -115.6(4)
Cl2 Zr1 C4 C3 34.1(4)
Cl1 Zr1 C4 C3 -63.5(4)
C6 Zr1 C4 C3 178.6(5)
C12 Zr1 C4 C3 149.1(4)
C13 Zr1 C4 C3 -166.4(4)
C7 Zr1 C4 C3 137.5(4)
C5 Zr1 C4 C3 -142.7(5)
C16 Zr1 C4 C3 104.4(5)
C15 Zr1 C4 C3 -16.3(18)
C14 Zr1 C4 C3 -122.2(5)
C8 Zr1 C4 C3 101.6(5)
C8 C4 C5 C6 0.3(5)
C3 C4 C5 C6 -173.6(6)
Zr1 C4 C5 C6 66.1(3)
C8 C4 C5 Zr1 -65.7(3)
C3 C4 C5 Zr1 120.3(6)
Cl2 Zr1 C5 C6 -116.4(3)
Cl1 Zr1 C5 C6 150.3(3)
C12 Zr1 C5 C6 18.3(4)
C13 Zr1 C5 C6 49.6(4)
C7 Zr1 C5 C6 -36.9(3)
C16 Zr1 C5 C6 12.7(5)
C15 Zr1 C5 C6 77.5(5)
C14 Zr1 C5 C6 78.8(4)
C4 Zr1 C5 C6 -112.7(5)
C8 Zr1 C5 C6 -76.7(3)
Cl2 Zr1 C5 C4 -3.7(3)
Cl1 Zr1 C5 C4 -97.0(3)
C6 Zr1 C5 C4 112.7(5)
C12 Zr1 C5 C4 130.9(3)
C13 Zr1 C5 C4 162.2(3)
C7 Zr1 C5 C4 75.8(3)
C16 Zr1 C5 C4 125.4(3)
C15 Zr1 C5 C4 -169.8(3)
C14 Zr1 C5 C4 -168.5(3)
C8 Zr1 C5 C4 36.0(3)
C4 C5 C6 C7 -1.3(5)
Zr1 C5 C6 C7 68.1(4)
C4 C5 C6 Zr1 -69.3(3)
Cl2 Zr1 C6 C7 -25.8(4)
Cl1 Zr1 C6 C7 -146.5(3)
C12 Zr1 C6 C7 81.4(3)
C13 Zr1 C6 C7 114.2(3)
C5 Zr1 C6 C7 -115.2(4)
C16 Zr1 C6 C7 72.3(3)
C15 Zr1 C6 C7 105.0(3)
C14 Zr1 C6 C7 129.7(3)
C4 Zr1 C6 C7 -77.1(3)
C8 Zr1 C6 C7 -37.5(3)
Cl2 Zr1 C6 C5 89.5(3)
Cl1 Zr1 C6 C5 -31.3(3)
C12 Zr1 C6 C5 -163.4(3)
C13 Zr1 C6 C5 -130.5(4)
C7 Zr1 C6 C5 115.2(4)
C16 Zr1 C6 C5 -172.4(3)
C15 Zr1 C6 C5 -139.8(3)
C14 Zr1 C6 C5 -115.1(3)
C4 Zr1 C6 C5 38.1(3)
C8 Zr1 C6 C5 77.7(3)
C5 C6 C7 C8 1.7(6)
Zr1 C6 C7 C8 69.7(3)
C5 C6 C7 Zr1 -68.0(3)
Cl2 Zr1 C7 C6 160.7(3)
Cl1 Zr1 C7 C6 47.3(4)
C12 Zr1 C7 C6 -93.7(3)
C13 Zr1 C7 C6 -63.9(3)
C5 Zr1 C7 C6 37.2(3)
C16 Zr1 C7 C6 -117.8(3)
C15 Zr1 C7 C6 -105.9(4)
C14 Zr1 C7 C6 -64.9(4)
C4 Zr1 C7 C6 77.7(3)
C8 Zr1 C7 C6 113.2(4)
Cl2 Zr1 C7 C8 47.6(3)
Cl1 Zr1 C7 C8 -65.8(4)
C6 Zr1 C7 C8 -113.2(4)
C12 Zr1 C7 C8 153.2(3)
C13 Zr1 C7 C8 -177.0(3)
C5 Zr1 C7 C8 -75.9(3)
C16 Zr1 C7 C8 129.0(3)
C15 Zr1 C7 C8 140.9(3)
C14 Zr1 C7 C8 -178.0(3)
C4 Zr1 C7 C8 -35.4(3)
C6 C7 C8 C4 -1.5(5)
Zr1 C7 C8 C4 64.8(3)
C6 C7 C8 C1 169.4(6)
Zr1 C7 C8 C1 -124.3(6)
C6 C7 C8 Zr1 -66.3(3)
C5 C4 C8 C7 0.7(5)
C3 C4 C8 C7 176.9(4)
Zr1 C4 C8 C7 -62.8(3)
C5 C4 C8 C1 -173.0(4)
C3 C4 C8 C1 3.2(5)
Zr1 C4 C8 C1 123.4(3)
C5 C4 C8 Zr1 63.5(3)
C3 C4 C8 Zr1 -120.2(3)
C2 C1 C8 C7 -173.7(6)
C9 C1 C8 C7 -51.5(8)
C2 C1 C8 C4 -2.9(5)
C9 C1 C8 C4 119.2(5)
C2 C1 C8 Zr1 81.9(4)
C9 C1 C8 Zr1 -155.9(4)
Cl2 Zr1 C8 C7 -132.7(3)
Cl1 Zr1 C8 C7 133.9(3)
C6 Zr1 C8 C7 38.5(3)
C12 Zr1 C8 C7 -27.9(3)
C13 Zr1 C8 C7 3.6(4)
C5 Zr1 C8 C7 80.0(3)
C16 Zr1 C8 C7 -61.3(3)
C15 Zr1 C8 C7 -74.0(5)
C14 Zr1 C8 C7 4.2(6)
C4 Zr1 C8 C7 117.2(4)
Cl2 Zr1 C8 C4 110.1(3)
Cl1 Zr1 C8 C4 16.7(3)
C6 Zr1 C8 C4 -78.7(3)
C12 Zr1 C8 C4 -145.1(3)
C13 Zr1 C8 C4 -113.6(3)
C7 Zr1 C8 C4 -117.2(4)
C5 Zr1 C8 C4 -37.2(3)
C16 Zr1 C8 C4 -178.5(3)
C15 Zr1 C8 C4 168.8(3)
C14 Zr1 C8 C4 -113.0(5)
Cl2 Zr1 C8 C1 6.3(4)
Cl1 Zr1 C8 C1 -87.1(4)
C6 Zr1 C8 C1 177.5(5)
C12 Zr1 C8 C1 111.1(4)
C13 Zr1 C8 C1 142.6(4)
C7 Zr1 C8 C1 139.0(6)
C5 Zr1 C8 C1 -141.0(5)
C16 Zr1 C8 C1 77.7(4)
C15 Zr1 C8 C1 64.9(6)
C14 Zr1 C8 C1 143.2(5)
C4 Zr1 C8 C1 -103.8(5)
Cl2 Zr1 C12 C16 -32.6(4)
Cl1 Zr1 C12 C16 85.0(4)
C6 Zr1 C12 C16 -164.5(4)
C13 Zr1 C12 C16 114.9(5)
C7 Zr1 C12 C16 -131.6(4)
C5 Zr1 C12 C16 -174.4(3)
C15 Zr1 C12 C16 37.1(3)
C14 Zr1 C12 C16 77.3(4)
C4 Zr1 C12 C16 -141.0(3)
C8 Zr1 C12 C16 -117.0(3)
Cl2 Zr1 C12 C13 -147.5(3)
Cl1 Zr1 C12 C13 -30.0(4)
C6 Zr1 C12 C13 80.6(4)
C7 Zr1 C12 C13 113.5(4)
C5 Zr1 C12 C13 70.7(4)
C16 Zr1 C12 C13 -114.9(5)
C15 Zr1 C12 C13 -77.8(4)
C14 Zr1 C12 C13 -37.6(3)
C4 Zr1 C12 C13 104.1(4)
C8 Zr1 C12 C13 128.0(3)
C16 C12 C13 C14 0.8(6)
Zr1 C12 C13 C14 67.9(4)
C16 C12 C13 Zr1 -67.1(4)
Cl2 Zr1 C13 C14 -69.1(4)
Cl1 Zr1 C13 C14 43.9(4)
C6 Zr1 C13 C14 151.9(4)
C12 Zr1 C13 C14 -113.7(5)
C7 Zr1 C13 C14 -178.5(4)
C5 Zr1 C13 C14 126.9(4)
C16 Zr1 C13 C14 -76.8(4)
C15 Zr1 C13 C14 -36.6(3)
C4 Zr1 C13 C14 139.6(3)
C8 Zr1 C13 C14 179.6(3)
Cl2 Zr1 C13 C12 44.7(4)
Cl1 Zr1 C13 C12 157.6(3)
C6 Zr1 C13 C12 -94.4(4)
C7 Zr1 C13 C12 -64.7(4)
C5 Zr1 C13 C12 -119.3(3)
C16 Zr1 C13 C12 36.9(3)
C15 Zr1 C13 C12 77.2(4)
C14 Zr1 C13 C12 113.7(5)
C4 Zr1 C13 C12 -106.6(3)
C8 Zr1 C13 C12 -66.7(4)
C12 C13 C14 C15 -1.2(6)
Zr1 C13 C14 C15 65.8(4)
C12 C13 C14 Zr1 -67.0(4)
Cl2 Zr1 C14 C15 15.2(4)
Cl1 Zr1 C14 C15 108.2(4)
C6 Zr1 C14 C15 -144.6(4)
C12 Zr1 C14 C15 -77.6(4)
C13 Zr1 C14 C15 -115.5(5)
C7 Zr1 C14 C15 -113.6(4)
C5 Zr1 C14 C15 -178.8(3)
C16 Zr1 C14 C15 -37.0(3)
C4 Zr1 C14 C15 168.8(3)
C8 Zr1 C14 C15 -116.4(5)
Cl2 Zr1 C14 C13 130.7(3)
Cl1 Zr1 C14 C13 -136.3(4)
C6 Zr1 C14 C13 -29.1(4)
C12 Zr1 C14 C13 37.9(3)
C7 Zr1 C14 C13 1.9(5)
C5 Zr1 C14 C13 -63.3(4)
C16 Zr1 C14 C13 78.5(4)
C15 Zr1 C14 C13 115.5(5)
C4 Zr1 C14 C13 -75.7(5)
C8 Zr1 C14 C13 -0.9(7)
C13 C14 C15 C16 1.2(6)
Zr1 C14 C15 C16 66.2(4)
C13 C14 C15 Zr1 -65.0(4)
Cl2 Zr1 C15 C14 -166.3(4)
Cl1 Zr1 C15 C14 -68.5(4)
C6 Zr1 C15 C14 48.2(5)
C12 Zr1 C15 C14 77.9(4)
C13 Zr1 C15 C14 36.9(4)
C7 Zr1 C15 C14 93.0(4)
C5 Zr1 C15 C14 2.1(6)
C16 Zr1 C15 C14 115.2(5)
C4 Zr1 C15 C14 -115.5(16)
C8 Zr1 C15 C14 136.3(4)
Cl2 Zr1 C15 C16 78.6(3)
Cl1 Zr1 C15 C16 176.3(3)
C6 Zr1 C15 C16 -67.0(4)
C12 Zr1 C15 C16 -37.3(3)
C13 Zr1 C15 C16 -78.2(4)
C7 Zr1 C15 C16 -22.2(5)
C5 Zr1 C15 C16 -113.0(4)
C14 Zr1 C15 C16 -115.2(5)
C4 Zr1 C15 C16 129.3(15)
C8 Zr1 C15 C16 21.1(6)
C14 C15 C16 C12 -0.7(6)
Zr1 C15 C16 C12 65.8(3)
C14 C15 C16 Zr1 -66.5(4)
C13 C12 C16 C15 -0.1(6)
Zr1 C12 C16 C15 -66.6(3)
C13 C12 C16 Zr1 66.5(4)
Cl2 Zr1 C16 C15 -96.9(3)
Cl1 Zr1 C16 C15 -4.3(4)
C6 Zr1 C16 C15 131.6(3)
C12 Zr1 C16 C15 114.7(5)
C13 Zr1 C16 C15 77.4(4)
C7 Zr1 C16 C15 163.4(3)
C5 Zr1 C16 C15 124.1(4)
C14 Zr1 C16 C15 36.8(3)
C4 Zr1 C16 C15 -170.0(3)
C8 Zr1 C16 C15 -168.4(3)
Cl2 Zr1 C16 C12 148.4(3)
Cl1 Zr1 C16 C12 -119.0(3)
C6 Zr1 C16 C12 17.0(4)
C13 Zr1 C16 C12 -37.3(3)
C7 Zr1 C16 C12 48.7(4)
C5 Zr1 C16 C12 9.4(5)
C15 Zr1 C16 C12 -114.7(5)
C14 Zr1 C16 C12 -77.9(4)
C4 Zr1 C16 C12 75.3(5)
C8 Zr1 C16 C12 77.0(4)
